data_1571748
loop_
_publ_author_name
'Zhu, Mengjie'
'Wang, Puzhao'
'Wu, Zhengqiu'
'Zhong, Yangfa'
'Su, Laiman'
'Xin, Yuquan'
'Spokoyny, Alexander M.'
'Zou, Chao'
'Mu, Xin'

_publ_section_title
;
 A Pd-catalyzed route to carborane-fused boron heterocycles.
;
_journal_issue 27
_journal_name_full 'Chemical science'
_journal_page_first 10392
_journal_page_last 10401
_journal_paper_doi 10.1039/d4sc02214a
_journal_volume 15
_journal_year 2024
_chemical_formula_moiety 'C13 H18 B10 N2 O3'
_chemical_formula_sum 'C13 H18 B10 N2 O3'
_chemical_formula_weight 358.39
_chemical_name_systematic 123
_space_group_crystal_system triclinic
_space_group_IT_number 2
_space_group_name_Hall '-P 1'
_space_group_name_H-M_alt 'P -1'
_atom_sites_solution_hydrogens geom
_atom_sites_solution_primary dual
_audit_creation_date 2023-09-25
_audit_creation_method
;
Olex2 1.5
(compiled 2023.08.24 svn.re1ec1418 for OlexSys, GUI svn.r6817)
;
_audit_update_record
;
2024-01-04 deposited with the CCDC.	2024-05-28 downloaded from the CCDC.
;
_cell_angle_alpha 80.240(8)
_cell_angle_beta 66.662(7)
_cell_angle_gamma 67.274(7)
_cell_formula_units_Z 2
_cell_length_a 9.2904(15)
_cell_length_b 10.4019(16)
_cell_length_c 11.1933(18)
_cell_measurement_reflns_used 6695
_cell_measurement_temperature 302.00
_cell_measurement_theta_max 68.24
_cell_measurement_theta_min 4.30
_cell_volume 915.9(3)
_computing_cell_refinement 'SAINT V8.40B (?, 2016)'
_computing_data_reduction 'SAINT V8.40B (?, 2016)'
_computing_molecular_graphics 'Olex2 1.5 (Dolomanov et al., 2009)'
_computing_publication_material 'Olex2 1.5 (Dolomanov et al., 2009)'
_computing_structure_refinement 'SHELXL 2018/3 (Sheldrick, 2015)'
_computing_structure_solution 'SHELXT 2018/2 (Sheldrick, 2018)'
_diffrn_ambient_temperature 302.00
_diffrn_measured_fraction_theta_full 0.985
_diffrn_measured_fraction_theta_max 0.982
_diffrn_measurement_device_type 'Bruker D8 VENTURE'
_diffrn_measurement_method '\f and \w scans'
_diffrn_radiation_type CuK\a
_diffrn_radiation_wavelength 1.54178
_diffrn_reflns_av_R_equivalents 0.0453
_diffrn_reflns_av_unetI/netI 0.0466
_diffrn_reflns_Laue_measured_fraction_full 0.985
_diffrn_reflns_Laue_measured_fraction_max 0.982
_diffrn_reflns_limit_h_max 11
_diffrn_reflns_limit_h_min -11
_diffrn_reflns_limit_k_max 12
_diffrn_reflns_limit_k_min -12
_diffrn_reflns_limit_l_max 13
_diffrn_reflns_limit_l_min -13
_diffrn_reflns_number 10720
_diffrn_reflns_point_group_measured_fraction_full 0.985
_diffrn_reflns_point_group_measured_fraction_max 0.982
_diffrn_reflns_theta_full 67.679
_diffrn_reflns_theta_max 68.237
_diffrn_reflns_theta_min 4.302
_diffrn_source_current 1.1
_diffrn_source_power 0.05500000000000001
_diffrn_source_voltage 50.0
_diffrn_standards_number 0
_exptl_absorpt_coefficient_mu 0.623
_exptl_absorpt_correction_T_max 0.7531
_exptl_absorpt_correction_T_min 0.5383
_exptl_absorpt_correction_type multi-scan
_exptl_absorpt_process_details
;
SADABS-2016/2 (Bruker,2016/2) was used for absorption correction.
wR2(int) was 0.1226 before and 0.0583 after correction.
The Ratio of minimum to maximum transmission is 0.7148.
The \l/2 correction factor is Not present.
;
_exptl_crystal_colour 'clear light colourless'
_exptl_crystal_colour_lustre clear
_exptl_crystal_colour_modifier light
_exptl_crystal_colour_primary colourless
_exptl_crystal_density_diffrn 1.300
_exptl_crystal_description block
_exptl_crystal_F_000 368
_exptl_crystal_size_max 0.13
_exptl_crystal_size_mid 0.12
_exptl_crystal_size_min 0.11
_refine_diff_density_max 0.351
_refine_diff_density_min -0.203
_refine_diff_density_rms 0.049
_refine_ls_extinction_coef 0.0086(16)
_refine_ls_extinction_expression Fc^*^=kFc[1+0.001xFc^2^\l^3^/sin(2\q)]^-1/4^
_refine_ls_extinction_method 'SHELXL-2018/3 (Sheldrick 2018)'
_refine_ls_goodness_of_fit_ref 1.075
_refine_ls_hydrogen_treatment constr
_refine_ls_matrix_type full
_refine_ls_number_parameters 255
_refine_ls_number_reflns 3294
_refine_ls_number_restraints 0
_refine_ls_restrained_S_all 1.075
_refine_ls_R_factor_all 0.0548
_refine_ls_R_factor_gt 0.0486
_refine_ls_shift/su_max 0.000
_refine_ls_shift/su_mean 0.000
_refine_ls_structure_factor_coef Fsqd
_refine_ls_weighting_details 'w=1/[\s^2^(Fo^2^)+(0.0890P)^2^+0.1684P] where P=(Fo^2^+2Fc^2^)/3'
_refine_ls_weighting_scheme calc
_refine_ls_wR_factor_gt 0.1394
_refine_ls_wR_factor_ref 0.1426
_reflns_Friedel_coverage 0.000
_reflns_number_gt 2992
_reflns_number_total 3294
_reflns_threshold_expression 'I > 2\s(I)'
_cod_data_source_file d4sc02214a2.cif
_cod_data_source_block cu_20230925_zm_hdlg_zmj_62_0m
_cod_depositor_comments 'Adding full bibliography for 1571739--1571749.cif.'
_cod_database_code 1571748
_shelx_shelxl_version_number 2018/3
_shelx_space_group_comment
;
The symmetry employed for this shelxl refinement is uniquely defined
by the following loop, which should always be used as a source of
symmetry information in preference to the above space-group names.
They are only intended as comments.
;
_shelx_estimated_absorpt_t_max 0.935
_shelx_estimated_absorpt_t_min 0.923
_olex2_refinement_description
;
1. Fixed Uiso
 At 1.2 times of:
  All B(H) groups, All C(H) groups
 At 1.5 times of:
  All C(H,H,H) groups
2.a Aromatic/amide H refined with riding coordinates:
 C4(H4A), C5(H5), C9(H9), C10(H10A), C11(H11)
2.b Idealised Me refined as rotating group:
 C1(H1A,H1B,H1C)
2.c Boron cage BH refined with riding coordinates:
 B1(H1), B2(H2), B3(H3), B4(H4), B5(H5A), B6(H6), B7(H7), B10(H10), C12(H12),
 C13(H13)
;
_olex2_submission_special_instructions 'No special instructions were received'

loop_
_space_group_symop_operation_xyz
'x, y, z'
'-x, -y, -z'

loop_
_atom_site_label
_atom_site_type_symbol
_atom_site_fract_x
_atom_site_fract_y
_atom_site_fract_z
_atom_site_U_iso_or_equiv
_atom_site_adp_type
_atom_site_occupancy
_atom_site_site_symmetry_order
_atom_site_calc_flag
_atom_site_refinement_flags_posn
_atom_site_refinement_flags_adp
_atom_site_refinement_flags_occupancy
_atom_site_disorder_assembly
_atom_site_disorder_group
B1 B 0.8501(2) 0.20820(19) 0.42286(17) 0.0388(4) Uani 1 1 d . . . . .
H1 H 0.851037 0.164569 0.519319 0.047 Uiso 1 1 calc R U . . .
N1 N 0.55716(14) 0.26198(12) 0.19711(11) 0.0312(3) Uani 1 1 d . . . . .
O1 O 0.26933(16) 0.60010(12) 0.15144(11) 0.0503(3) Uani 1 1 d . . . . .
C1 C 0.1612(3) 0.7343(2) 0.2088(2) 0.0708(7) Uani 1 1 d . . . . .
H1A H 0.109768 0.792630 0.149904 0.106 Uiso 1 1 calc R U . . .
H1B H 0.225957 0.777035 0.225794 0.106 Uiso 1 1 calc R U . . .
H1C H 0.075973 0.722492 0.288935 0.106 Uiso 1 1 calc R U . . .
B2 B 1.0005(2) 0.12142(19) 0.27691(18) 0.0382(4) Uani 1 1 d . . . . .
H2 H 1.100737 0.020582 0.276202 0.046 Uiso 1 1 calc R U . . .
O2 O 0.32099(17) 0.52296(15) 0.33464(11) 0.0589(4) Uani 1 1 d . . . . .
C2 C 0.34127(18) 0.50370(17) 0.22549(14) 0.0361(3) Uani 1 1 d . . . . .
N2 N 0.73093(15) 0.01591(13) 0.36473(11) 0.0352(3) Uani 1 1 d . . . . .
C3 C 0.43811(17) 0.37055(16) 0.15828(13) 0.0332(3) Uani 1 1 d . . . . .
B3 B 0.9017(2) 0.16481(17) 0.16141(15) 0.0319(4) Uani 1 1 d . . . . .
H3 H 0.939428 0.091231 0.085396 0.038 Uiso 1 1 calc R U . . .
O3 O 0.71089(16) -0.09130(13) 0.08356(12) 0.0515(3) Uani 1 1 d . . . . .
B4 B 0.8457(2) 0.34608(18) 0.12761(16) 0.0348(4) Uani 1 1 d . . . . .
H4 H 0.846734 0.389419 0.030669 0.042 Uiso 1 1 calc R U . . .
C4 C 0.40129(19) 0.32233(17) 0.07134(15) 0.0403(4) Uani 1 1 d . . . . .
H4A H 0.327386 0.374929 0.029694 0.048 Uiso 1 1 calc R U . . .
C5 C 0.4945(2) 0.18030(17) 0.05658(15) 0.0417(4) Uani 1 1 d . . . . .
H5 H 0.493168 0.121002 0.003808 0.050 Uiso 1 1 calc R U . . .
B5 B 0.9090(2) 0.41529(19) 0.22361(17) 0.0381(4) Uani 1 1 d . . . . .
H5A H 0.950217 0.505416 0.190184 0.046 Uiso 1 1 calc R U . . .
B6 B 0.6962(2) 0.43440(17) 0.27269(16) 0.0353(4) Uani 1 1 d . . . . .
H6 H 0.599084 0.536759 0.271678 0.042 Uiso 1 1 calc R U . . .
C6 C 0.58911(17) 0.14318(16) 0.13405(14) 0.0334(3) Uani 1 1 d . . . . .
C7 C 0.67920(17) -0.00422(16) 0.16111(14) 0.0354(4) Uani 1 1 d . . . . .
B7 B 0.6582(2) 0.30647(18) 0.39765(15) 0.0343(4) Uani 1 1 d . . . . .
H7 H 0.536067 0.326825 0.477885 0.041 Uiso 1 1 calc R U . . .
B8 B 0.7849(2) 0.13847(17) 0.32722(15) 0.0316(4) Uani 1 1 d . . . . .
C8 C 0.70594(17) -0.05397(15) 0.28382(15) 0.0349(3) Uani 1 1 d . . . . .
B9 B 0.68764(19) 0.27715(16) 0.23616(14) 0.0300(3) Uani 1 1 d . . . . .
C9 C 0.6924(2) -0.17773(17) 0.34562(18) 0.0459(4) Uani 1 1 d . . . . .
H9 H 0.675617 -0.245092 0.313011 0.055 Uiso 1 1 calc R U . . .
B10 B 1.0039(2) 0.2765(2) 0.31619(18) 0.0406(4) Uani 1 1 d . . . . .
H10 H 1.105639 0.277284 0.342724 0.049 Uiso 1 1 calc R U . . .
C10 C 0.7082(2) -0.18413(19) 0.46504(18) 0.0508(4) Uani 1 1 d . . . . .
H10A H 0.702749 -0.255636 0.527139 0.061 Uiso 1 1 calc R U . . .
C11 C 0.7334(2) -0.06552(18) 0.47415(16) 0.0444(4) Uani 1 1 d . . . . .
H11 H 0.749756 -0.043610 0.543891 0.053 Uiso 1 1 calc R U . . .
C12 C 1.02018(18) 0.25255(16) 0.16544(14) 0.0365(4) Uani 1 1 d . . . . .
H12 H 1.143218 0.235301 0.086950 0.044 Uiso 1 1 calc R U . . .
C13 C 0.79895(19) 0.38071(16) 0.37973(14) 0.0372(4) Uani 1 1 d . . . . .
H13 H 0.764452 0.454715 0.454451 0.045 Uiso 1 1 calc R U . . .

loop_
_atom_site_aniso_label
_atom_site_aniso_U_11
_atom_site_aniso_U_22
_atom_site_aniso_U_33
_atom_site_aniso_U_23
_atom_site_aniso_U_13
_atom_site_aniso_U_12
B1 0.0496(10) 0.0404(9) 0.0359(8) -0.0018(7) -0.0229(7) -0.0177(8)
N1 0.0328(6) 0.0306(6) 0.0319(6) -0.0074(5) -0.0137(5) -0.0081(5)
O1 0.0574(7) 0.0384(7) 0.0465(6) -0.0082(5) -0.0252(5) 0.0016(5)
C1 0.0783(15) 0.0425(11) 0.0704(13) -0.0181(9) -0.0326(11) 0.0133(10)
B2 0.0373(9) 0.0345(9) 0.0475(9) -0.0043(7) -0.0218(7) -0.0096(7)
O2 0.0611(8) 0.0595(8) 0.0409(7) -0.0179(6) -0.0219(6) 0.0047(6)
C2 0.0317(7) 0.0404(8) 0.0344(7) -0.0060(6) -0.0124(6) -0.0082(6)
N2 0.0402(7) 0.0322(7) 0.0357(6) -0.0013(5) -0.0153(5) -0.0136(5)
C3 0.0310(7) 0.0351(8) 0.0331(7) -0.0037(6) -0.0122(5) -0.0095(6)
B3 0.0322(8) 0.0327(8) 0.0323(8) -0.0086(6) -0.0100(6) -0.0113(7)
O3 0.0579(7) 0.0435(7) 0.0553(7) -0.0224(6) -0.0215(6) -0.0105(6)
B4 0.0416(9) 0.0346(9) 0.0322(8) -0.0023(6) -0.0151(7) -0.0152(7)
C4 0.0415(8) 0.0432(9) 0.0456(8) -0.0028(7) -0.0250(7) -0.0144(7)
C5 0.0496(9) 0.0435(9) 0.0444(8) -0.0076(7) -0.0242(7) -0.0190(7)
B5 0.0446(9) 0.0359(9) 0.0399(9) -0.0048(7) -0.0162(7) -0.0180(8)
B6 0.0396(9) 0.0292(8) 0.0391(9) -0.0078(7) -0.0167(7) -0.0089(7)
C6 0.0347(7) 0.0351(8) 0.0345(7) -0.0082(6) -0.0126(6) -0.0133(6)
C7 0.0329(7) 0.0348(8) 0.0403(8) -0.0119(6) -0.0105(6) -0.0122(6)
B7 0.0395(8) 0.0349(9) 0.0308(8) -0.0083(6) -0.0120(6) -0.0131(7)
B8 0.0358(8) 0.0301(8) 0.0318(8) -0.0036(6) -0.0148(6) -0.0107(7)
C8 0.0325(7) 0.0290(7) 0.0420(8) -0.0080(6) -0.0114(6) -0.0091(6)
B9 0.0338(8) 0.0291(8) 0.0287(7) -0.0062(6) -0.0126(6) -0.0091(6)
C9 0.0481(9) 0.0314(8) 0.0614(10) -0.0020(7) -0.0208(8) -0.0161(7)
B10 0.0448(10) 0.0434(10) 0.0451(9) -0.0037(8) -0.0243(8) -0.0179(8)
C10 0.0571(10) 0.0410(9) 0.0581(10) 0.0122(8) -0.0243(8) -0.0231(8)
C11 0.0512(9) 0.0445(9) 0.0404(8) 0.0062(7) -0.0204(7) -0.0187(8)
C12 0.0360(7) 0.0381(8) 0.0389(8) -0.0075(6) -0.0127(6) -0.0148(6)
C13 0.0457(8) 0.0380(8) 0.0342(7) -0.0097(6) -0.0166(6) -0.0151(7)

loop_
_atom_type_symbol
_atom_type_description
_atom_type_scat_dispersion_real
_atom_type_scat_dispersion_imag
_atom_type_scat_source
C C 0.0181 0.0091 'International Tables Vol C Tables 4.2.6.8 and 6.1.1.4'
H H 0.0000 0.0000 'International Tables Vol C Tables 4.2.6.8 and 6.1.1.4'
B B 0.0090 0.0039 'International Tables Vol C Tables 4.2.6.8 and 6.1.1.4'
N N 0.0311 0.0180 'International Tables Vol C Tables 4.2.6.8 and 6.1.1.4'
O O 0.0492 0.0322 'International Tables Vol C Tables 4.2.6.8 and 6.1.1.4'

loop_
_geom_angle_atom_site_label_1
_geom_angle_atom_site_label_2
_geom_angle_atom_site_label_3
_geom_angle
_geom_angle_site_symmetry_1
_geom_angle_site_symmetry_3
_geom_angle_publ_flag
B2 B1 H1 122.1 . . ?
B2 B1 B7 108.77(11) . . ?
B2 B1 B8 60.75(9) . . ?
B7 B1 H1 121.3 . . ?
B8 B1 H1 122.2 . . ?
B8 B1 B7 60.28(9) . . ?
B10 B1 H1 121.6 . . ?
B10 B1 B2 59.50(10) . . ?
B10 B1 B7 107.85(12) . . ?
B10 B1 B8 108.04(12) . . ?
C13 B1 H1 125.5 . . ?
C13 B1 B2 104.22(12) . . ?
C13 B1 B7 57.93(9) . . ?
C13 B1 B8 103.99(11) . . ?
C13 B1 B10 58.75(10) . . ?
C3 N1 C6 106.26(11) . . ?
C3 N1 B9 125.49(12) . . ?
C6 N1 B9 121.46(12) . . ?
C2 O1 C1 116.63(14) . . ?
O1 C1 H1A 109.5 . . ?
O1 C1 H1B 109.5 . . ?
O1 C1 H1C 109.5 . . ?
H1A C1 H1B 109.5 . . ?
H1A C1 H1C 109.5 . . ?
H1B C1 H1C 109.5 . . ?
B1 B2 H2 122.7 . . ?
B1 B2 B8 59.65(9) . . ?
B3 B2 B1 107.35(12) . . ?
B3 B2 H2 121.9 . . ?
B3 B2 B8 59.76(9) . . ?
B8 B2 H2 122.7 . . ?
B10 B2 B1 59.97(10) . . ?
B10 B2 H2 121.7 . . ?
B10 B2 B3 107.42(12) . . ?
B10 B2 B8 107.54(12) . . ?
C12 B2 B1 104.19(12) . . ?
C12 B2 H2 125.1 . . ?
C12 B2 B3 58.45(9) . . ?
C12 B2 B8 104.17(11) . . ?
C12 B2 B10 58.38(10) . . ?
O1 C2 C3 110.67(12) . . ?
O2 C2 O1 123.91(15) . . ?
O2 C2 C3 125.31(15) . . ?
C8 N2 B8 125.82(12) . . ?
C11 N2 B8 125.22(13) . . ?
C11 N2 C8 107.52(13) . . ?
N1 C3 C2 123.15(12) . . ?
C4 C3 N1 109.48(13) . . ?
C4 C3 C2 125.82(14) . . ?
B2 B3 H3 120.8 . . ?
B2 B3 B8 60.81(9) . . ?
B2 B3 B9 108.89(11) . . ?
B4 B3 B2 109.02(11) . . ?
B4 B3 H3 120.8 . . ?
B4 B3 B8 108.52(11) . . ?
B4 B3 B9 60.71(9) . . ?
B8 B3 H3 122.3 . . ?
B8 B3 B9 59.59(9) . . ?
B9 B3 H3 121.9 . . ?
C12 B3 B2 58.63(9) . . ?
C12 B3 H3 124.5 . . ?
C12 B3 B4 59.30(9) . . ?
C12 B3 B8 105.11(11) . . ?
C12 B3 B9 105.62(11) . . ?
B3 B4 H4 121.6 . . ?
B3 B4 B6 108.18(11) . . ?
B3 B4 B9 60.52(9) . . ?
B5 B4 B3 107.08(12) . . ?
B5 B4 H4 122.1 . . ?
B5 B4 B6 59.96(9) . . ?
B5 B4 B9 107.77(11) . . ?
B6 B4 H4 122.3 . . ?
B6 B4 B9 60.06(9) . . ?
B9 B4 H4 122.1 . . ?
C12 B4 B3 58.25(9) . . ?
C12 B4 H4 125.2 . . ?
C12 B4 B5 58.01(9) . . ?
C12 B4 B6 104.32(11) . . ?
C12 B4 B9 104.68(11) . . ?
C3 C4 H4A 126.2 . . ?
C3 C4 C5 107.66(14) . . ?
C5 C4 H4A 126.2 . . ?
C4 C5 H5 126.0 . . ?
C6 C5 C4 107.93(13) . . ?
C6 C5 H5 126.0 . . ?
B4 B5 H5A 121.7 . . ?
B4 B5 B6 60.28(9) . . ?
B4 B5 B10 108.39(12) . . ?
B6 B5 H5A 121.3 . . ?
B6 B5 B10 108.72(12) . . ?
B10 B5 H5A 121.2 . . ?
C12 B5 B4 59.53(9) . . ?
C12 B5 H5A 125.3 . . ?
C12 B5 B6 105.73(11) . . ?
C12 B5 B10 58.13(10) . . ?
C12 B5 C13 100.92(12) . . ?
C13 B5 B4 104.91(11) . . ?
C13 B5 H5A 125.7 . . ?
C13 B5 B6 59.11(9) . . ?
C13 B5 B10 58.58(10) . . ?
B4 B6 H6 122.2 . . ?
B4 B6 B7 108.08(11) . . ?
B4 B6 B9 60.81(9) . . ?
B5 B6 B4 59.76(9) . . ?
B5 B6 H6 121.6 . . ?
B5 B6 B7 107.37(12) . . ?
B5 B6 B9 108.21(11) . . ?
B7 B6 H6 121.9 . . ?
B7 B6 B9 59.67(9) . . ?
B9 B6 H6 122.3 . . ?
C13 B6 B4 104.00(11) . . ?
C13 B6 B5 58.44(9) . . ?
C13 B6 H6 125.7 . . ?
C13 B6 B7 57.87(9) . . ?
C13 B6 B9 103.69(11) . . ?
N1 C6 C7 127.95(13) . . ?
C5 C6 N1 108.64(13) . . ?
C5 C6 C7 122.34(13) . . ?
O3 C7 C6 117.09(14) . . ?
O3 C7 C8 118.31(14) . . ?
C8 C7 C6 123.72(12) . . ?
B1 B7 H7 121.6 . . ?
B1 B7 B8 59.55(9) . . ?
B6 B7 B1 108.05(12) . . ?
B6 B7 H7 121.4 . . ?
B6 B7 B8 107.58(11) . . ?
B8 B7 H7 123.0 . . ?
B9 B7 B1 107.87(11) . . ?
B9 B7 B6 60.24(9) . . ?
B9 B7 H7 122.2 . . ?
B9 B7 B8 59.74(9) . . ?
C13 B7 B1 58.59(10) . . ?
C13 B7 B6 58.80(9) . . ?
C13 B7 H7 124.9 . . ?
C13 B7 B8 103.93(11) . . ?
C13 B7 B9 104.85(11) . . ?
B1 B8 B2 59.60(10) . . ?
B1 B8 B3 107.04(11) . . ?
B1 B8 B7 60.17(9) . . ?
B1 B8 B9 108.45(11) . . ?
N2 B8 B1 124.96(12) . . ?
N2 B8 B2 122.03(13) . . ?
N2 B8 B3 119.33(12) . . ?
N2 B8 B7 123.48(12) . . ?
N2 B8 B9 118.89(12) . . ?
B3 B8 B2 59.43(9) . . ?
B3 B8 B7 107.62(11) . . ?
B3 B8 B9 60.83(9) . . ?
B7 B8 B2 107.77(11) . . ?
B9 B8 B2 108.77(11) . . ?
B9 B8 B7 59.84(9) . . ?
N2 C8 C7 128.12(13) . . ?
C9 C8 N2 107.73(14) . . ?
C9 C8 C7 123.83(14) . . ?
N1 B9 B3 117.86(11) . . ?
N1 B9 B4 122.93(12) . . ?
N1 B9 B6 127.58(12) . . ?
N1 B9 B7 124.60(12) . . ?
N1 B9 B8 117.99(12) . . ?
B3 B9 B4 58.77(9) . . ?
B6 B9 B3 106.06(11) . . ?
B6 B9 B4 59.13(9) . . ?
B7 B9 B3 107.10(11) . . ?
B7 B9 B4 107.08(11) . . ?
B7 B9 B6 60.09(9) . . ?
B8 B9 B3 59.58(9) . . ?
B8 B9 B4 106.96(11) . . ?
B8 B9 B6 107.99(11) . . ?
B8 B9 B7 60.42(9) . . ?
C8 C9 H9 125.9 . . ?
C8 C9 C10 108.11(14) . . ?
C10 C9 H9 125.9 . . ?
B1 B10 B5 108.00(12) . . ?
B1 B10 H10 121.7 . . ?
B2 B10 B1 60.53(10) . . ?
B2 B10 B5 108.08(12) . . ?
B2 B10 H10 121.6 . . ?
B5 B10 H10 121.6 . . ?
C12 B10 B1 105.14(11) . . ?
C12 B10 B2 59.07(9) . . ?
C12 B10 B5 58.17(10) . . ?
C12 B10 H10 125.6 . . ?
C12 B10 C13 100.74(11) . . ?
C13 B10 B1 58.86(10) . . ?
C13 B10 B2 105.09(12) . . ?
C13 B10 B5 58.31(10) . . ?
C13 B10 H10 125.6 . . ?
C9 C10 H10A 126.4 . . ?
C11 C10 C9 107.16(15) . . ?
C11 C10 H10A 126.4 . . ?
N2 C11 H11 125.3 . . ?
C10 C11 N2 109.46(15) . . ?
C10 C11 H11 125.3 . . ?
B2 C12 B4 115.20(12) . . ?
B2 C12 H12 117.3 . . ?
B3 C12 B2 62.92(9) . . ?
B3 C12 B4 62.45(9) . . ?
B3 C12 H12 118.2 . . ?
B4 C12 H12 117.6 . . ?
B5 C12 B2 115.49(12) . . ?
B5 C12 B3 114.21(12) . . ?
B5 C12 B4 62.45(10) . . ?
B5 C12 H12 117.4 . . ?
B10 C12 B2 62.55(10) . . ?
B10 C12 B3 114.50(12) . . ?
B10 C12 B4 115.36(12) . . ?
B10 C12 B5 63.70(10) . . ?
B10 C12 H12 117.3 . . ?
B1 C13 B6 115.77(11) . . ?
B1 C13 H13 117.3 . . ?
B5 C13 B1 114.87(12) . . ?
B5 C13 B6 62.45(10) . . ?
B5 C13 B10 63.11(10) . . ?
B5 C13 H13 117.7 . . ?
B6 C13 H13 117.2 . . ?
B7 C13 B1 63.48(10) . . ?
B7 C13 B5 115.22(11) . . ?
B7 C13 B6 63.33(10) . . ?
B7 C13 B10 115.48(12) . . ?
B7 C13 H13 116.9 . . ?
B10 C13 B1 62.40(10) . . ?
B10 C13 B6 115.24(11) . . ?
B10 C13 H13 117.5 . . ?

loop_
_geom_bond_atom_site_label_1
_geom_bond_atom_site_label_2
_geom_bond_distance
_geom_bond_site_symmetry_2
_geom_bond_publ_flag
B1 H1 1.1000 . ?
B1 B2 1.776(3) . ?
B1 B7 1.788(2) . ?
B1 B8 1.777(2) . ?
B1 B10 1.766(3) . ?
B1 C13 1.705(2) . ?
N1 C3 1.3917(19) . ?
N1 C6 1.3999(18) . ?
N1 B9 1.5088(19) . ?
O1 C1 1.442(2) . ?
O1 C2 1.3336(19) . ?
C1 H1A 0.9600 . ?
C1 H1B 0.9600 . ?
C1 H1C 0.9600 . ?
B2 H2 1.1000 . ?
B2 B3 1.772(2) . ?
B2 B8 1.796(2) . ?
B2 B10 1.757(2) . ?
B2 C12 1.699(2) . ?
O2 C2 1.1999(19) . ?
C2 C3 1.466(2) . ?
N2 B8 1.483(2) . ?
N2 C8 1.3866(19) . ?
N2 C11 1.369(2) . ?
C3 C4 1.370(2) . ?
B3 H3 1.1000 . ?
B3 B4 1.768(2) . ?
B3 B8 1.777(2) . ?
B3 B9 1.800(2) . ?
B3 C12 1.696(2) . ?
O3 C7 1.2325(18) . ?
B4 H4 1.1000 . ?
B4 B5 1.764(2) . ?
B4 B6 1.773(2) . ?
B4 B9 1.803(2) . ?
B4 C12 1.714(2) . ?
C4 H4A 0.9300 . ?
C4 C5 1.393(2) . ?
C5 H5 0.9300 . ?
C5 C6 1.379(2) . ?
B5 H5A 1.1000 . ?
B5 B6 1.767(2) . ?
B5 B10 1.780(3) . ?
B5 C12 1.687(2) . ?
B5 C13 1.698(2) . ?
B6 H6 1.1000 . ?
B6 B7 1.787(2) . ?
B6 B9 1.790(2) . ?
B6 C13 1.710(2) . ?
C6 C7 1.482(2) . ?
C7 C8 1.465(2) . ?
B7 H7 1.1000 . ?
B7 B8 1.790(2) . ?
B7 B9 1.779(2) . ?
B7 C13 1.693(2) . ?
B8 B9 1.778(2) . ?
C8 C9 1.380(2) . ?
C9 H9 0.9300 . ?
C9 C10 1.390(3) . ?
B10 H10 1.1000 . ?
B10 C12 1.686(2) . ?
B10 C13 1.703(2) . ?
C10 H10A 0.9300 . ?
C10 C11 1.368(2) . ?
C11 H11 0.9300 . ?
C12 H12 1.1000 . ?
C13 H13 1.1000 . ?

loop_
_geom_torsion_atom_site_label_1
_geom_torsion_atom_site_label_2
_geom_torsion_atom_site_label_3
_geom_torsion_atom_site_label_4
_geom_torsion
_geom_torsion_site_symmetry_1
_geom_torsion_site_symmetry_2
_geom_torsion_site_symmetry_3
_geom_torsion_site_symmetry_4
_geom_torsion_publ_flag
B1 B2 B3 B4 63.72(15) . . . . ?
B1 B2 B3 B8 -37.37(11) . . . . ?
B1 B2 B3 B9 -0.87(16) . . . . ?
B1 B2 B3 C12 96.29(13) . . . . ?
B1 B2 B8 N2 -114.62(15) . . . . ?
B1 B2 B8 B3 137.83(12) . . . . ?
B1 B2 B8 B7 37.47(11) . . . . ?
B1 B2 B8 B9 100.84(12) . . . . ?
B1 B2 B10 B5 -100.89(14) . . . . ?
B1 B2 B10 C12 -133.50(12) . . . . ?
B1 B2 B10 C13 -39.86(11) . . . . ?
B1 B2 C12 B3 -101.87(12) . . . . ?
B1 B2 C12 B4 -66.42(15) . . . . ?
B1 B2 C12 B5 3.59(16) . . . . ?
B1 B2 C12 B10 40.37(11) . . . . ?
B1 B7 B8 B2 -37.22(11) . . . . ?
B1 B7 B8 N2 114.38(15) . . . . ?
B1 B7 B8 B3 -99.92(12) . . . . ?
B1 B7 B8 B9 -139.03(12) . . . . ?
B1 B7 B9 N1 141.75(14) . . . . ?
B1 B7 B9 B3 -1.96(15) . . . . ?
B1 B7 B9 B4 -63.74(14) . . . . ?
B1 B7 B9 B6 -100.99(13) . . . . ?
B1 B7 B9 B8 36.43(11) . . . . ?
B1 B7 C13 B5 106.54(14) . . . . ?
B1 B7 C13 B6 142.58(12) . . . . ?
B1 B7 C13 B10 35.77(12) . . . . ?
B1 B8 B9 N1 -152.80(12) . . . . ?
B1 B8 B9 B3 99.65(12) . . . . ?
B1 B8 B9 B4 63.52(13) . . . . ?
B1 B8 B9 B6 1.22(15) . . . . ?
B1 B8 B9 B7 -36.84(11) . . . . ?
B1 B10 C12 B2 -40.86(12) . . . . ?
B1 B10 C12 B3 -4.05(17) . . . . ?
B1 B10 C12 B4 65.68(16) . . . . ?
B1 B10 C12 B5 102.05(13) . . . . ?
B1 B10 C13 B5 -142.88(12) . . . . ?
B1 B10 C13 B6 -107.21(13) . . . . ?
B1 B10 C13 B7 -36.17(12) . . . . ?
N1 C3 C4 C5 1.51(18) . . . . ?
N1 C6 C7 O3 -171.45(14) . . . . ?
N1 C6 C7 C8 19.5(2) . . . . ?
O1 C2 C3 N1 164.24(13) . . . . ?
O1 C2 C3 C4 -31.5(2) . . . . ?
C1 O1 C2 O2 -0.1(3) . . . . ?
C1 O1 C2 C3 176.23(16) . . . . ?
B2 B1 B7 B6 -62.21(14) . . . . ?
B2 B1 B7 B8 37.98(11) . . . . ?
B2 B1 B7 B9 1.46(16) . . . . ?
B2 B1 B7 C13 -95.35(13) . . . . ?
B2 B1 B8 N2 109.88(16) . . . . ?
B2 B1 B8 B3 -37.20(11) . . . . ?
B2 B1 B8 B7 -138.10(12) . . . . ?
B2 B1 B8 B9 -101.40(12) . . . . ?
B2 B1 B10 B5 101.02(13) . . . . ?
B2 B1 B10 C12 40.14(11) . . . . ?
B2 B1 B10 C13 133.70(12) . . . . ?
B2 B1 C13 B5 -3.60(16) . . . . ?
B2 B1 C13 B6 66.39(15) . . . . ?
B2 B1 C13 B7 103.47(12) . . . . ?
B2 B1 C13 B10 -39.99(11) . . . . ?
B2 B3 B4 B5 -0.36(15) . . . . ?
B2 B3 B4 B6 -63.60(14) . . . . ?
B2 B3 B4 B9 -101.49(12) . . . . ?
B2 B3 B4 C12 32.31(11) . . . . ?
B2 B3 B8 B1 37.27(11) . . . . ?
B2 B3 B8 N2 -112.00(15) . . . . ?
B2 B3 B8 B7 100.62(12) . . . . ?
B2 B3 B8 B9 139.27(12) . . . . ?
B2 B3 B9 N1 -144.79(13) . . . . ?
B2 B3 B9 B4 101.72(12) . . . . ?
B2 B3 B9 B6 64.74(14) . . . . ?
B2 B3 B9 B7 1.77(15) . . . . ?
B2 B3 B9 B8 -37.02(11) . . . . ?
B2 B3 C12 B4 -143.71(12) . . . . ?
B2 B3 C12 B5 -107.46(14) . . . . ?
B2 B3 C12 B10 -36.67(13) . . . . ?
B2 B8 B9 N1 143.95(12) . . . . ?
B2 B8 B9 B3 36.40(10) . . . . ?
B2 B8 B9 B4 0.27(14) . . . . ?
B2 B8 B9 B6 -62.03(14) . . . . ?
B2 B8 B9 B7 -100.10(12) . . . . ?
B2 B10 C12 B3 36.81(12) . . . . ?
B2 B10 C12 B4 106.54(14) . . . . ?
B2 B10 C12 B5 142.92(12) . . . . ?
B2 B10 C13 B1 40.69(11) . . . . ?
B2 B10 C13 B5 -102.19(13) . . . . ?
B2 B10 C13 B6 -66.52(16) . . . . ?
B2 B10 C13 B7 4.52(17) . . . . ?
O2 C2 C3 N1 -19.5(2) . . . . ?
O2 C2 C3 C4 144.77(18) . . . . ?
C2 C3 C4 C5 -164.54(14) . . . . ?
N2 B8 B9 N1 -1.87(18) . . . . ?
N2 B8 B9 B3 -109.43(14) . . . . ?
N2 B8 B9 B4 -145.56(12) . . . . ?
N2 B8 B9 B6 152.15(12) . . . . ?
N2 B8 B9 B7 114.08(14) . . . . ?
N2 C8 C9 C10 0.27(18) . . . . ?
C3 N1 C6 C5 1.45(16) . . . . ?
C3 N1 C6 C7 -166.77(13) . . . . ?
C3 N1 B9 B3 -130.02(14) . . . . ?
C3 N1 B9 B4 -60.89(19) . . . . ?
C3 N1 B9 B6 13.3(2) . . . . ?
C3 N1 B9 B7 89.76(18) . . . . ?
C3 N1 B9 B8 161.55(12) . . . . ?
C3 C4 C5 C6 -0.58(18) . . . . ?
B3 B2 B8 B1 -137.83(12) . . . . ?
B3 B2 B8 N2 107.55(14) . . . . ?
B3 B2 B8 B7 -100.36(12) . . . . ?
B3 B2 B8 B9 -36.99(11) . . . . ?
B3 B2 B10 B1 100.34(13) . . . . ?
B3 B2 B10 B5 -0.55(16) . . . . ?
B3 B2 B10 C12 -33.16(11) . . . . ?
B3 B2 B10 C13 60.48(15) . . . . ?
B3 B2 C12 B4 35.45(12) . . . . ?
B3 B2 C12 B5 105.45(13) . . . . ?
B3 B2 C12 B10 142.24(12) . . . . ?
B3 B4 B5 B6 -101.50(12) . . . . ?
B3 B4 B5 B10 0.01(16) . . . . ?
B3 B4 B5 C12 32.76(11) . . . . ?
B3 B4 B5 C13 -61.30(14) . . . . ?
B3 B4 B6 B5 99.63(13) . . . . ?
B3 B4 B6 B7 -0.36(15) . . . . ?
B3 B4 B6 B9 -38.10(10) . . . . ?
B3 B4 B6 C13 59.96(14) . . . . ?
B3 B4 B9 N1 -104.98(14) . . . . ?
B3 B4 B9 B6 137.67(12) . . . . ?
B3 B4 B9 B7 99.98(12) . . . . ?
B3 B4 B9 B8 36.49(10) . . . . ?
B3 B4 C12 B2 -35.62(12) . . . . ?
B3 B4 C12 B5 -142.53(12) . . . . ?
B3 B4 C12 B10 -105.69(13) . . . . ?
B3 B8 B9 N1 107.55(13) . . . . ?
B3 B8 B9 B4 -36.13(10) . . . . ?
B3 B8 B9 B6 -98.43(12) . . . . ?
B3 B8 B9 B7 -136.49(11) . . . . ?
O3 C7 C8 N2 157.67(14) . . . . ?
O3 C7 C8 C9 -29.5(2) . . . . ?
B4 B3 B8 B1 -64.65(14) . . . . ?
B4 B3 B8 B2 -101.92(12) . . . . ?
B4 B3 B8 N2 146.08(13) . . . . ?
B4 B3 B8 B7 -1.30(14) . . . . ?
B4 B3 B8 B9 37.35(10) . . . . ?
B4 B3 B9 N1 113.49(14) . . . . ?
B4 B3 B9 B6 -36.98(10) . . . . ?
B4 B3 B9 B7 -99.95(12) . . . . ?
B4 B3 B9 B8 -138.73(11) . . . . ?
B4 B3 C12 B2 143.71(12) . . . . ?
B4 B3 C12 B5 36.25(12) . . . . ?
B4 B3 C12 B10 107.04(14) . . . . ?
B4 B5 B6 B7 101.18(12) . . . . ?
B4 B5 B6 B9 38.19(11) . . . . ?
B4 B5 B6 C13 133.38(12) . . . . ?
B4 B5 B10 B1 -63.68(15) . . . . ?
B4 B5 B10 B2 0.33(16) . . . . ?
B4 B5 B10 C12 33.30(11) . . . . ?
B4 B5 B10 C13 -96.58(13) . . . . ?
B4 B5 C12 B2 -106.46(13) . . . . ?
B4 B5 C12 B3 -36.25(12) . . . . ?
B4 B5 C12 B10 -142.81(12) . . . . ?
B4 B5 C13 B1 66.59(15) . . . . ?
B4 B5 C13 B6 -40.79(11) . . . . ?
B4 B5 C13 B7 -4.41(17) . . . . ?
B4 B5 C13 B10 102.71(13) . . . . ?
B4 B6 B7 B1 62.43(14) . . . . ?
B4 B6 B7 B8 -0.45(15) . . . . ?
B4 B6 B7 B9 -38.25(11) . . . . ?
B4 B6 B7 C13 95.48(12) . . . . ?
B4 B6 B9 N1 -109.82(16) . . . . ?
B4 B6 B9 B3 36.81(10) . . . . ?
B4 B6 B9 B7 137.61(12) . . . . ?
B4 B6 B9 B8 99.39(12) . . . . ?
B4 B6 C13 B1 -65.63(15) . . . . ?
B4 B6 C13 B5 40.33(11) . . . . ?
B4 B6 C13 B7 -102.77(12) . . . . ?
B4 B6 C13 B10 4.41(16) . . . . ?
C4 C5 C6 N1 -0.56(18) . . . . ?
C4 C5 C6 C7 168.46(14) . . . . ?
C5 C6 C7 O3 21.8(2) . . . . ?
C5 C6 C7 C8 -147.26(15) . . . . ?
B5 B4 B6 B7 -99.98(13) . . . . ?
B5 B4 B6 B9 -137.73(12) . . . . ?
B5 B4 B6 C13 -39.67(11) . . . . ?
B5 B4 B9 N1 155.05(13) . . . . ?
B5 B4 B9 B3 -99.97(12) . . . . ?
B5 B4 B9 B6 37.70(11) . . . . ?
B5 B4 B9 B7 0.01(15) . . . . ?
B5 B4 B9 B8 -63.48(14) . . . . ?
B5 B4 C12 B2 106.91(14) . . . . ?
B5 B4 C12 B3 142.53(12) . . . . ?
B5 B4 C12 B10 36.84(12) . . . . ?
B5 B6 B7 B1 -0.63(14) . . . . ?
B5 B6 B7 B8 -63.51(13) . . . . ?
B5 B6 B7 B9 -101.32(12) . . . . ?
B5 B6 B7 C13 32.42(10) . . . . ?
B5 B6 B9 N1 -147.54(14) . . . . ?
B5 B6 B9 B3 -0.91(15) . . . . ?
B5 B6 B9 B4 -37.72(11) . . . . ?
B5 B6 B9 B7 99.89(13) . . . . ?
B5 B6 B9 B8 61.68(14) . . . . ?
B5 B6 C13 B1 -105.96(14) . . . . ?
B5 B6 C13 B7 -143.10(12) . . . . ?
B5 B6 C13 B10 -35.92(12) . . . . ?
B5 B10 C12 B2 -142.92(12) . . . . ?
B5 B10 C12 B3 -106.10(14) . . . . ?
B5 B10 C12 B4 -36.37(12) . . . . ?
B5 B10 C13 B1 142.88(12) . . . . ?
B5 B10 C13 B6 35.67(12) . . . . ?
B5 B10 C13 B7 106.71(13) . . . . ?
B6 B4 B5 B10 101.52(13) . . . . ?
B6 B4 B5 C12 134.26(12) . . . . ?
B6 B4 B5 C13 40.20(11) . . . . ?
B6 B4 B9 N1 117.35(15) . . . . ?
B6 B4 B9 B3 -137.67(12) . . . . ?
B6 B4 B9 B7 -37.69(11) . . . . ?
B6 B4 B9 B8 -101.18(11) . . . . ?
B6 B4 C12 B2 67.14(15) . . . . ?
B6 B4 C12 B3 102.75(12) . . . . ?
B6 B4 C12 B5 -39.78(11) . . . . ?
B6 B4 C12 B10 -2.94(16) . . . . ?
B6 B5 B10 B1 0.28(16) . . . . ?
B6 B5 B10 B2 64.30(15) . . . . ?
B6 B5 B10 C12 97.26(12) . . . . ?
B6 B5 B10 C13 -32.62(11) . . . . ?
B6 B5 C12 B2 -66.21(15) . . . . ?
B6 B5 C12 B3 4.00(16) . . . . ?
B6 B5 C12 B4 40.25(11) . . . . ?
B6 B5 C12 B10 -102.57(13) . . . . ?
B6 B5 C13 B1 107.37(13) . . . . ?
B6 B5 C13 B7 36.38(12) . . . . ?
B6 B5 C13 B10 143.49(12) . . . . ?
B6 B7 B8 B1 100.99(13) . . . . ?
B6 B7 B8 B2 63.77(14) . . . . ?
B6 B7 B8 N2 -144.63(13) . . . . ?
B6 B7 B8 B3 1.07(14) . . . . ?
B6 B7 B8 B9 -38.03(10) . . . . ?
B6 B7 B9 N1 -117.26(16) . . . . ?
B6 B7 B9 B3 99.03(12) . . . . ?
B6 B7 B9 B4 37.26(11) . . . . ?
B6 B7 B9 B8 137.43(12) . . . . ?
B6 B7 C13 B1 -142.58(12) . . . . ?
B6 B7 C13 B5 -36.05(12) . . . . ?
B6 B7 C13 B10 -106.82(13) . . . . ?
C6 N1 C3 C2 164.67(13) . . . . ?
C6 N1 C3 C4 -1.83(16) . . . . ?
C6 N1 B9 B3 17.07(19) . . . . ?
C6 N1 B9 B4 86.19(17) . . . . ?
C6 N1 B9 B6 160.36(13) . . . . ?
C6 N1 B9 B7 -123.15(15) . . . . ?
C6 N1 B9 B8 -51.36(17) . . . . ?
C6 C7 C8 N2 -33.4(2) . . . . ?
C6 C7 C8 C9 139.37(15) . . . . ?
C7 C8 C9 C10 -173.78(14) . . . . ?
B7 B1 B2 B3 -0.36(16) . . . . ?
B7 B1 B2 B8 -37.78(11) . . . . ?
B7 B1 B2 B10 100.11(13) . . . . ?
B7 B1 B2 C12 60.53(14) . . . . ?
B7 B1 B8 B2 138.10(12) . . . . ?
B7 B1 B8 N2 -112.03(16) . . . . ?
B7 B1 B8 B3 100.90(12) . . . . ?
B7 B1 B8 B9 36.70(11) . . . . ?
B7 B1 B10 B2 -101.69(12) . . . . ?
B7 B1 B10 B5 -0.67(16) . . . . ?
B7 B1 B10 C12 -61.55(15) . . . . ?
B7 B1 B10 C13 32.01(10) . . . . ?
B7 B1 C13 B5 -107.07(13) . . . . ?
B7 B1 C13 B6 -37.08(12) . . . . ?
B7 B1 C13 B10 -143.46(12) . . . . ?
B7 B6 B9 N1 112.57(16) . . . . ?
B7 B6 B9 B3 -100.80(12) . . . . ?
B7 B6 B9 B4 -137.61(12) . . . . ?
B7 B6 B9 B8 -38.21(11) . . . . ?
B7 B6 C13 B1 37.13(12) . . . . ?
B7 B6 C13 B5 143.10(12) . . . . ?
B7 B6 C13 B10 107.18(13) . . . . ?
B7 B8 B9 N1 -115.95(13) . . . . ?
B7 B8 B9 B3 136.49(11) . . . . ?
B7 B8 B9 B4 100.36(11) . . . . ?
B7 B8 B9 B6 38.07(11) . . . . ?
B8 B1 B2 B3 37.41(11) . . . . ?
B8 B1 B2 B10 137.89(13) . . . . ?
B8 B1 B2 C12 98.31(12) . . . . ?
B8 B1 B7 B6 -100.20(12) . . . . ?
B8 B1 B7 B9 -36.52(11) . . . . ?
B8 B1 B7 C13 -133.33(12) . . . . ?
B8 B1 B10 B2 -37.98(12) . . . . ?
B8 B1 B10 B5 63.04(15) . . . . ?
B8 B1 B10 C12 2.16(16) . . . . ?
B8 B1 B10 C13 95.72(13) . . . . ?
B8 B1 C13 B5 -66.45(15) . . . . ?
B8 B1 C13 B6 3.54(16) . . . . ?
B8 B1 C13 B7 40.62(10) . . . . ?
B8 B1 C13 B10 -102.84(12) . . . . ?
B8 B2 B3 B4 101.09(12) . . . . ?
B8 B2 B3 B9 36.49(11) . . . . ?
B8 B2 B3 C12 133.66(12) . . . . ?
B8 B2 B10 B1 37.37(11) . . . . ?
B8 B2 B10 B5 -63.52(15) . . . . ?
B8 B2 B10 C12 -96.13(12) . . . . ?
B8 B2 B10 C13 -2.49(15) . . . . ?
B8 B2 C12 B3 -40.14(10) . . . . ?
B8 B2 C12 B4 -4.69(16) . . . . ?
B8 B2 C12 B5 65.31(14) . . . . ?
B8 B2 C12 B10 102.10(12) . . . . ?
B8 N2 C8 C7 -19.1(2) . . . . ?
B8 N2 C8 C9 167.20(14) . . . . ?
B8 N2 C11 C10 -167.81(14) . . . . ?
B8 B3 B4 B5 64.27(14) . . . . ?
B8 B3 B4 B6 1.03(14) . . . . ?
B8 B3 B4 B9 -36.86(10) . . . . ?
B8 B3 B4 C12 96.93(12) . . . . ?
B8 B3 B9 N1 -107.78(14) . . . . ?
B8 B3 B9 B4 138.73(11) . . . . ?
B8 B3 B9 B6 101.76(11) . . . . ?
B8 B3 B9 B7 38.78(10) . . . . ?
B8 B3 C12 B2 40.86(11) . . . . ?
B8 B3 C12 B4 -102.85(12) . . . . ?
B8 B3 C12 B5 -66.60(15) . . . . ?
B8 B3 C12 B10 4.19(17) . . . . ?
B8 B7 B9 N1 105.32(15) . . . . ?
B8 B7 B9 B3 -38.40(10) . . . . ?
B8 B7 B9 B4 -100.17(12) . . . . ?
B8 B7 B9 B6 -137.43(12) . . . . ?
B8 B7 C13 B1 -40.25(10) . . . . ?
B8 B7 C13 B5 66.29(15) . . . . ?
B8 B7 C13 B6 102.34(11) . . . . ?
B8 B7 C13 B10 -4.48(16) . . . . ?
C8 N2 B8 B1 -168.78(14) . . . . ?
C8 N2 B8 B2 -95.70(17) . . . . ?
C8 N2 B8 B3 -25.4(2) . . . . ?
C8 N2 B8 B7 116.60(16) . . . . ?
C8 N2 B8 B9 45.45(19) . . . . ?
C8 N2 C11 C10 -0.86(19) . . . . ?
C8 C9 C10 C11 -0.8(2) . . . . ?
B9 N1 C3 C2 -44.2(2) . . . . ?
B9 N1 C3 C4 149.30(13) . . . . ?
B9 N1 C6 C5 -151.11(13) . . . . ?
B9 N1 C6 C7 40.7(2) . . . . ?
B9 B3 B4 B5 101.13(12) . . . . ?
B9 B3 B4 B6 37.89(10) . . . . ?
B9 B3 B4 C12 133.80(11) . . . . ?
B9 B3 B8 B1 -102.00(12) . . . . ?
B9 B3 B8 B2 -139.27(12) . . . . ?
B9 B3 B8 N2 108.73(14) . . . . ?
B9 B3 B8 B7 -38.65(10) . . . . ?
B9 B3 C12 B2 102.90(12) . . . . ?
B9 B3 C12 B4 -40.82(10) . . . . ?
B9 B3 C12 B5 -4.56(16) . . . . ?
B9 B3 C12 B10 66.23(15) . . . . ?
B9 B4 B5 B6 -37.74(11) . . . . ?
B9 B4 B5 B10 63.78(15) . . . . ?
B9 B4 B5 C12 96.52(12) . . . . ?
B9 B4 B5 C13 2.46(15) . . . . ?
B9 B4 B6 B5 137.73(12) . . . . ?
B9 B4 B6 B7 37.74(11) . . . . ?
B9 B4 B6 C13 98.06(12) . . . . ?
B9 B4 C12 B2 4.89(15) . . . . ?
B9 B4 C12 B3 40.51(10) . . . . ?
B9 B4 C12 B5 -102.02(12) . . . . ?
B9 B4 C12 B10 -65.18(15) . . . . ?
B9 B6 B7 B1 100.69(12) . . . . ?
B9 B6 B7 B8 37.81(10) . . . . ?
B9 B6 B7 C13 133.74(12) . . . . ?
B9 B6 C13 B1 -2.80(16) . . . . ?
B9 B6 C13 B5 103.16(12) . . . . ?
B9 B6 C13 B7 -39.93(10) . . . . ?
B9 B6 C13 B10 67.25(15) . . . . ?
B9 B7 B8 B1 139.03(12) . . . . ?
B9 B7 B8 B2 101.81(12) . . . . ?
B9 B7 B8 N2 -106.60(15) . . . . ?
B9 B7 B8 B3 39.10(10) . . . . ?
B9 B7 C13 B1 -102.13(12) . . . . ?
B9 B7 C13 B5 4.41(17) . . . . ?
B9 B7 C13 B6 40.46(11) . . . . ?
B9 B7 C13 B10 -66.36(15) . . . . ?
C9 C10 C11 N2 1.0(2) . . . . ?
B10 B1 B2 B3 -100.47(13) . . . . ?
B10 B1 B2 B8 -137.89(13) . . . . ?
B10 B1 B2 C12 -39.58(11) . . . . ?
B10 B1 B7 B6 0.81(15) . . . . ?
B10 B1 B7 B8 101.00(13) . . . . ?
B10 B1 B7 B9 64.48(14) . . . . ?
B10 B1 B7 C13 -32.33(11) . . . . ?
B10 B1 B8 B2 37.42(12) . . . . ?
B10 B1 B8 N2 147.30(14) . . . . ?
B10 B1 B8 B3 0.23(16) . . . . ?
B10 B1 B8 B7 -100.67(13) . . . . ?
B10 B1 B8 B9 -63.97(15) . . . . ?
B10 B1 C13 B5 36.39(12) . . . . ?
B10 B1 C13 B6 106.38(13) . . . . ?
B10 B1 C13 B7 143.46(12) . . . . ?
B10 B2 B3 B4 0.56(16) . . . . ?
B10 B2 B3 B8 -100.53(13) . . . . ?
B10 B2 B3 B9 -64.03(15) . . . . ?
B10 B2 B3 C12 33.13(11) . . . . ?
B10 B2 B8 B1 -37.51(12) . . . . ?
B10 B2 B8 N2 -152.13(13) . . . . ?
B10 B2 B8 B3 100.33(13) . . . . ?
B10 B2 B8 B7 -0.03(15) . . . . ?
B10 B2 B8 B9 63.33(14) . . . . ?
B10 B2 C12 B3 -142.24(12) . . . . ?
B10 B2 C12 B4 -106.79(13) . . . . ?
B10 B2 C12 B5 -36.79(12) . . . . ?
B10 B5 B6 B4 -100.96(13) . . . . ?
B10 B5 B6 B7 0.22(15) . . . . ?
B10 B5 B6 B9 -62.77(14) . . . . ?
B10 B5 B6 C13 32.41(11) . . . . ?
B10 B5 C12 B2 36.35(12) . . . . ?
B10 B5 C12 B3 106.56(14) . . . . ?
B10 B5 C12 B4 142.81(12) . . . . ?
B10 B5 C13 B1 -36.12(12) . . . . ?
B10 B5 C13 B6 -143.49(12) . . . . ?
B10 B5 C13 B7 -107.12(14) . . . . ?
C11 N2 B8 B1 -4.2(2) . . . . ?
C11 N2 B8 B2 68.90(19) . . . . ?
C11 N2 B8 B3 139.23(15) . . . . ?
C11 N2 B8 B7 -78.8(2) . . . . ?
C11 N2 B8 B9 -149.95(14) . . . . ?
C11 N2 C8 C7 174.07(14) . . . . ?
C11 N2 C8 C9 0.35(17) . . . . ?
C12 B2 B3 B4 -32.57(11) . . . . ?
C12 B2 B3 B8 -133.66(12) . . . . ?
C12 B2 B3 B9 -97.16(12) . . . . ?
C12 B2 B8 B1 -98.35(13) . . . . ?
C12 B2 B8 N2 147.03(13) . . . . ?
C12 B2 B8 B3 39.49(10) . . . . ?
C12 B2 B8 B7 -60.87(14) . . . . ?
C12 B2 B8 B9 2.49(14) . . . . ?
C12 B2 B10 B1 133.50(12) . . . . ?
C12 B2 B10 B5 32.61(11) . . . . ?
C12 B2 B10 C13 93.64(12) . . . . ?
C12 B3 B4 B5 -32.67(11) . . . . ?
C12 B3 B4 B6 -95.91(12) . . . . ?
C12 B3 B4 B9 -133.80(11) . . . . ?
C12 B3 B8 B1 -2.51(15) . . . . ?
C12 B3 B8 B2 -39.78(11) . . . . ?
C12 B3 B8 N2 -151.78(13) . . . . ?
C12 B3 B8 B7 60.84(14) . . . . ?
C12 B3 B8 B9 99.49(12) . . . . ?
C12 B3 B9 N1 153.61(12) . . . . ?
C12 B3 B9 B4 40.12(10) . . . . ?
C12 B3 B9 B6 3.14(14) . . . . ?
C12 B3 B9 B7 -59.83(14) . . . . ?
C12 B3 B9 B8 -98.61(12) . . . . ?
C12 B4 B5 B6 -134.26(12) . . . . ?
C12 B4 B5 B10 -32.75(11) . . . . ?
C12 B4 B5 C13 -94.06(13) . . . . ?
C12 B4 B6 B5 38.82(11) . . . . ?
C12 B4 B6 B7 -61.16(14) . . . . ?
C12 B4 B6 B9 -98.91(12) . . . . ?
C12 B4 B6 C13 -0.85(14) . . . . ?
C12 B4 B9 N1 -144.36(13) . . . . ?
C12 B4 B9 B3 -39.38(10) . . . . ?
C12 B4 B9 B6 98.29(12) . . . . ?
C12 B4 B9 B7 60.60(14) . . . . ?
C12 B4 B9 B8 -2.90(13) . . . . ?
C12 B5 B6 B4 -39.89(11) . . . . ?
C12 B5 B6 B7 61.30(14) . . . . ?
C12 B5 B6 B9 -1.70(15) . . . . ?
C12 B5 B6 C13 93.49(13) . . . . ?
C12 B5 B10 B1 -96.98(13) . . . . ?
C12 B5 B10 B2 -32.96(11) . . . . ?
C12 B5 B10 C13 -129.88(12) . . . . ?
C12 B5 C13 B1 5.47(15) . . . . ?
C12 B5 C13 B6 -101.90(11) . . . . ?
C12 B5 C13 B7 -65.53(15) . . . . ?
C12 B5 C13 B10 41.59(10) . . . . ?
C12 B10 C13 B1 101.30(12) . . . . ?
C12 B10 C13 B5 -41.58(11) . . . . ?
C12 B10 C13 B6 -5.91(16) . . . . ?
C12 B10 C13 B7 65.13(15) . . . . ?
C13 B1 B2 B3 -60.86(14) . . . . ?
C13 B1 B2 B8 -98.28(12) . . . . ?
C13 B1 B2 B10 39.61(11) . . . . ?
C13 B1 B2 C12 0.03(14) . . . . ?
C13 B1 B7 B6 33.14(10) . . . . ?
C13 B1 B7 B8 133.33(12) . . . . ?
C13 B1 B7 B9 96.81(12) . . . . ?
C13 B1 B8 B2 98.66(13) . . . . ?
C13 B1 B8 N2 -151.46(13) . . . . ?
C13 B1 B8 B3 61.46(14) . . . . ?
C13 B1 B8 B7 -39.44(11) . . . . ?
C13 B1 B8 B9 -2.74(15) . . . . ?
C13 B1 B10 B2 -133.70(12) . . . . ?
C13 B1 B10 B5 -32.68(11) . . . . ?
C13 B1 B10 C12 -93.56(13) . . . . ?
C13 B5 B6 B4 -133.38(12) . . . . ?
C13 B5 B6 B7 -32.19(10) . . . . ?
C13 B5 B6 B9 -95.19(12) . . . . ?
C13 B5 B10 B1 32.90(11) . . . . ?
C13 B5 B10 B2 96.91(13) . . . . ?
C13 B5 B10 C12 129.88(12) . . . . ?
C13 B5 C12 B2 -5.48(15) . . . . ?
C13 B5 C12 B3 64.73(15) . . . . ?
C13 B5 C12 B4 100.98(12) . . . . ?
C13 B5 C12 B10 -41.84(11) . . . . ?
C13 B6 B7 B1 -33.05(10) . . . . ?
C13 B6 B7 B8 -95.93(12) . . . . ?
C13 B6 B7 B9 -133.74(12) . . . . ?
C13 B6 B9 N1 151.60(13) . . . . ?
C13 B6 B9 B3 -61.77(13) . . . . ?
C13 B6 B9 B4 -98.58(12) . . . . ?
C13 B6 B9 B7 39.03(10) . . . . ?
C13 B6 B9 B8 0.82(14) . . . . ?
C13 B7 B8 B1 39.76(11) . . . . ?
C13 B7 B8 B2 2.54(14) . . . . ?
C13 B7 B8 N2 154.14(13) . . . . ?
C13 B7 B8 B3 -60.16(13) . . . . ?
C13 B7 B8 B9 -99.26(12) . . . . ?
C13 B7 B9 N1 -157.00(13) . . . . ?
C13 B7 B9 B3 59.28(14) . . . . ?
C13 B7 B9 B4 -2.49(15) . . . . ?
C13 B7 B9 B6 -39.74(11) . . . . ?
C13 B7 B9 B8 97.68(12) . . . . ?
C13 B10 C12 B2 -101.26(12) . . . . ?
C13 B10 C12 B3 -64.45(15) . . . . ?
C13 B10 C12 B4 5.28(16) . . . . ?
C13 B10 C12 B5 41.66(11) . . . . ?
